data_2244155
loop_
_publ_author_name
'Bettinger, Reuben T.'
'Squattrito, Philip J.'
'Aulakh, Darpandeep'
'Gianopoulos, Christopher G.'

_publ_section_title
;
 Crystal structures of two new divalent transition-metal salts of
 carboxybenzenesulfonate anions
;
_journal_coeditor_code MW2190
_journal_issue 9
_journal_name_full 'Acta Crystallographica Section E'
_journal_page_first 961
_journal_page_last 965
_journal_paper_doi 10.1107/S2056989022008295
_journal_volume 78
_journal_year 2022
_chemical_formula_iupac '[Ni (H2 O1)6] (C7 H5 O6 S)2, 2H2 O'
_chemical_formula_moiety 'H12 Ni O6 2+, 2(C7 H5 O6 S -), 2(H2 O)'
_chemical_formula_sum 'C14 H26 Ni O20 S2'
_chemical_formula_weight 637.18
_chemical_name_common
;
Hexaaquanickel(II) bis(3-carboxy-4-hydroxybenzenesulfonate) dihydrate
;
_space_group_crystal_system triclinic
_space_group_IT_number 2
_space_group_name_Hall '-P 1'
_space_group_name_H-M_alt 'P -1'
_atom_sites_solution_hydrogens difmap
_atom_sites_solution_primary dual
_atom_sites_solution_secondary difmap
_audit_creation_method SHELXL-2018/3
_cell_angle_alpha 74.1712(14)
_cell_angle_beta 88.6035(14)
_cell_angle_gamma 77.9200(13)
_cell_formula_units_Z 1
_cell_length_a 6.5986(7)
_cell_length_b 7.4183(8)
_cell_length_c 13.2847(14)
_cell_measurement_reflns_used 4943
_cell_measurement_temperature 150(2)
_cell_measurement_theta_max 28.31
_cell_measurement_theta_min 2.92
_cell_volume 611.41(11)
_computing_cell_refinement 'SAINT (Bruker, 2015)'
_computing_data_collection 'APEX3 (Bruker, 2015)'
_computing_data_reduction 'SAINT (Bruker, 2015)'
_computing_molecular_graphics 'CrystalMaker (Palmer, 2014)'
_computing_structure_refinement '<i>SHELXL2018/3</i> (Sheldrick, 2015b)'
_computing_structure_solution '<i>SHELXT2014/5</i> (Sheldrick, 2015a)'
_diffrn_ambient_temperature 150(2)
_diffrn_measured_fraction_theta_full 1.000
_diffrn_measured_fraction_theta_max 0.997
_diffrn_measurement_device_type 'Bruker Duo with APEXII CCD'
_diffrn_measurement_method '\w scans'
_diffrn_radiation_type MoK\a
_diffrn_radiation_wavelength 0.71073
_diffrn_reflns_av_R_equivalents 0.0193
_diffrn_reflns_av_unetI/netI 0.0209
_diffrn_reflns_limit_h_max 8
_diffrn_reflns_limit_h_min -8
_diffrn_reflns_limit_k_max 9
_diffrn_reflns_limit_k_min -9
_diffrn_reflns_limit_l_max 17
_diffrn_reflns_limit_l_min -17
_diffrn_reflns_number 8656
_diffrn_reflns_theta_full 26.000
_diffrn_reflns_theta_max 28.403
_diffrn_reflns_theta_min 2.919
_diffrn_source 'fine-focus sealed tube'
_exptl_absorpt_coefficient_mu 1.057
_exptl_absorpt_correction_T_max 0.7457
_exptl_absorpt_correction_T_min 0.6699
_exptl_absorpt_correction_type multi-scan
_exptl_absorpt_process_details '(SADABS; Krause et al., 2015)'
_exptl_crystal_colour green
_exptl_crystal_density_diffrn 1.731
_exptl_crystal_description block
_exptl_crystal_F_000 330
_exptl_crystal_size_max 0.220
_exptl_crystal_size_mid 0.160
_exptl_crystal_size_min 0.100
_refine_diff_density_max 0.326
_refine_diff_density_min -0.413
_refine_ls_extinction_method none
_refine_ls_goodness_of_fit_ref 1.082
_refine_ls_hydrogen_treatment mixed
_refine_ls_matrix_type full
_refine_ls_number_parameters 209
_refine_ls_number_reflns 3047
_refine_ls_number_restraints 10
_refine_ls_restrained_S_all 1.081
_refine_ls_R_factor_all 0.0259
_refine_ls_R_factor_gt 0.0228
_refine_ls_shift/su_max 0.000
_refine_ls_shift/su_mean 0.000
_refine_ls_structure_factor_coef Fsqd
_refine_ls_weighting_details 'w=1/[\s^2^(Fo^2^)+(0.0284P)^2^+0.2223P] where P=(Fo^2^+2Fc^2^)/3'
_refine_ls_weighting_scheme calc
_refine_ls_wR_factor_gt 0.0578
_refine_ls_wR_factor_ref 0.0592
_reflns_number_gt 2779
_reflns_number_total 3047
_reflns_threshold_expression 'I > 2\s(I)'
_cod_data_source_file mw2190sup1.cif
_cod_data_source_block I
_cod_database_code 2244155
_shelx_space_group_comment
;
The symmetry employed for this shelxl refinement is uniquely defined
by the following loop, which should always be used as a source of
symmetry information in preference to the above space-group names.
They are only intended as comments.
;

loop_
_space_group_symop_operation_xyz
'x, y, z'
'-x, -y, -z'

loop_
_atom_site_type_symbol
_atom_site_label
_atom_site_fract_x
_atom_site_fract_y
_atom_site_fract_z
_atom_site_U_iso_or_equiv
_atom_site_adp_type
_atom_site_calc_flag
_atom_site_occupancy
_atom_site_disorder_assembly
_atom_site_disorder_group
Ni Ni1 0.500000 1.000000 0.000000 0.01105(7) Uani d 1 . .
O O1W 0.40237(15) 0.99422(14) 0.14733(7) 0.0161(2) Uani d 1 . .
H H11 0.342(3) 1.095(2) 0.1600(16) 0.039(6) Uiso d 1 . .
H H12 0.488(3) 0.939(3) 0.1966(12) 0.041(6) Uiso d 1 . .
O O2W 0.66270(15) 0.72230(14) 0.05040(8) 0.0171(2) Uani d 1 . .
H H22 0.596(3) 0.642(3) 0.0846(16) 0.048(6) Uiso d 1 . .
H H21 0.7789(19) 0.701(3) 0.0795(15) 0.037(6) Uiso d 1 . .
O O3W 0.23500(15) 0.91381(15) -0.02663(8) 0.0168(2) Uani d 1 . .
H H32 0.220(3) 0.884(3) -0.0816(11) 0.037(6) Uiso d 1 . .
H H31 0.182(3) 0.840(2) 0.0200(12) 0.033(5) Uiso d 1 . .
S S1 0.78200(5) 0.52327(5) 0.79824(2) 0.01278(8) Uani d 1 . .
O O1 0.84194(15) 0.70694(14) 0.78658(8) 0.0177(2) Uani d 1 . .
O O2 0.56747(14) 0.52970(14) 0.83170(8) 0.0176(2) Uani d 1 . .
O O3 0.92577(15) 0.35961(14) 0.86440(8) 0.0181(2) Uani d 1 . .
O O6 0.73062(17) 0.39614(16) 0.38141(8) 0.0211(2) Uani d 1 . .
H H6A 0.704(4) 0.503(2) 0.3355(14) 0.051(7) Uiso d 1 . .
O O5 0.68377(16) 0.76283(15) 0.30157(8) 0.0204(2) Uani d 1 . .
O O4 0.72336(17) 0.94807(15) 0.40456(8) 0.0213(2) Uani d 1 . .
H H4 0.727(3) 1.025(3) 0.3454(10) 0.042(6) Uiso d 1 . .
C C1 0.78448(19) 0.48905(19) 0.67154(10) 0.0135(2) Uani d 1 . .
C C6 0.8006(2) 0.30381(19) 0.66125(11) 0.0159(3) Uani d 1 . .
H H6 0.823672 0.197124 0.721651 0.019 Uiso calc 1 . .
C C5 0.7830(2) 0.2757(2) 0.56350(11) 0.0171(3) Uani d 1 . .
H H5 0.793317 0.149826 0.556807 0.021 Uiso calc 1 . .
C C4 0.7498(2) 0.4327(2) 0.47420(11) 0.0159(3) Uani d 1 . .
C C3 0.7387(2) 0.61877(19) 0.48438(10) 0.0141(3) Uani d 1 . .
C C7 0.7129(2) 0.7820(2) 0.38932(11) 0.0160(3) Uani d 1 . .
C C2 0.7559(2) 0.64496(19) 0.58405(10) 0.0140(2) Uani d 1 . .
H H2 0.747996 0.769976 0.591539 0.017 Uiso calc 1 . .
O O4W 0.77781(16) 1.17956(14) 0.21815(8) 0.0167(2) Uani d 1 . .
H H42 0.674(2) 1.269(2) 0.2040(16) 0.035(6) Uiso d 1 . .
H H41 0.879(2) 1.230(3) 0.2199(17) 0.039(6) Uiso d 1 . .

loop_
_atom_site_aniso_label
_atom_site_aniso_U_11
_atom_site_aniso_U_22
_atom_site_aniso_U_33
_atom_site_aniso_U_12
_atom_site_aniso_U_13
_atom_site_aniso_U_23
Ni1 0.01121(12) 0.01190(12) 0.00927(12) -0.00301(8) -0.00053(8) -0.00113(8)
O1W 0.0184(5) 0.0172(5) 0.0110(4) -0.0021(4) -0.0004(4) -0.0025(4)
O2W 0.0140(5) 0.0145(5) 0.0199(5) -0.0035(4) -0.0020(4) 0.0005(4)
O3W 0.0168(5) 0.0226(5) 0.0129(5) -0.0095(4) 0.0003(4) -0.0043(4)
S1 0.01103(15) 0.01454(16) 0.01148(15) -0.00312(11) 0.00037(11) -0.00112(12)
O1 0.0193(5) 0.0183(5) 0.0175(5) -0.0079(4) 0.0035(4) -0.0054(4)
O2 0.0122(4) 0.0205(5) 0.0172(5) -0.0030(4) 0.0032(4) -0.0009(4)
O3 0.0150(5) 0.0208(5) 0.0147(5) -0.0010(4) -0.0024(4) 0.0001(4)
O6 0.0239(5) 0.0249(6) 0.0174(5) -0.0068(4) -0.0005(4) -0.0093(4)
O5 0.0211(5) 0.0251(5) 0.0132(5) -0.0040(4) -0.0028(4) -0.0024(4)
O4 0.0306(6) 0.0159(5) 0.0142(5) -0.0040(4) -0.0003(4) 0.0007(4)
C1 0.0103(6) 0.0161(6) 0.0132(6) -0.0030(5) -0.0002(4) -0.0021(5)
C6 0.0130(6) 0.0153(6) 0.0174(6) -0.0038(5) 0.0008(5) -0.0005(5)
C5 0.0157(6) 0.0154(6) 0.0215(7) -0.0050(5) 0.0015(5) -0.0058(5)
C4 0.0101(6) 0.0219(7) 0.0166(6) -0.0042(5) 0.0004(5) -0.0062(5)
C3 0.0104(6) 0.0169(6) 0.0134(6) -0.0027(5) 0.0002(5) -0.0015(5)
C7 0.0112(6) 0.0192(7) 0.0149(6) -0.0012(5) 0.0001(5) -0.0014(5)
C2 0.0124(6) 0.0141(6) 0.0145(6) -0.0029(5) 0.0004(5) -0.0024(5)
O4W 0.0160(5) 0.0164(5) 0.0178(5) -0.0044(4) -0.0009(4) -0.0039(4)

loop_
_atom_type_symbol
_atom_type_description
_atom_type_scat_dispersion_real
_atom_type_scat_dispersion_imag
_atom_type_scat_source
C C 0.0033 0.0016 'International Tables Vol C Tables 4.2.6.8 and 6.1.1.4'
H H 0.0000 0.0000 'International Tables Vol C Tables 4.2.6.8 and 6.1.1.4'
Ni Ni 0.3393 1.1124 'International Tables Vol C Tables 4.2.6.8 and 6.1.1.4'
O O 0.0106 0.0060 'International Tables Vol C Tables 4.2.6.8 and 6.1.1.4'
S S 0.1246 0.1234 'International Tables Vol C Tables 4.2.6.8 and 6.1.1.4'

loop_
_geom_angle_atom_site_label_1
_geom_angle_atom_site_label_2
_geom_angle_atom_site_label_3
_geom_angle_site_symmetry_1
_geom_angle_site_symmetry_3
_geom_angle
_geom_angle_publ_flag
O1W Ni1 O1W 2_675 . 180.0 ?
O1W Ni1 O2W 2_675 2_675 91.26(4) ?
O1W Ni1 O2W . 2_675 88.74(4) ?
O1W Ni1 O2W 2_675 . 88.74(4) ?
O1W Ni1 O2W . . 91.26(4) ?
O2W Ni1 O2W 2_675 . 180.0 ?
O1W Ni1 O3W 2_675 . 92.03(4) ?
O1W Ni1 O3W . . 87.97(4) ?
O2W Ni1 O3W 2_675 . 88.06(4) ?
O2W Ni1 O3W . . 91.94(4) ?
O1W Ni1 O3W 2_675 2_675 87.97(4) ?
O1W Ni1 O3W . 2_675 92.03(4) ?
O2W Ni1 O3W 2_675 2_675 91.94(4) ?
O2W Ni1 O3W . 2_675 88.06(4) ?
O3W Ni1 O3W . 2_675 180.0 ?
Ni1 O1W H11 . . 119.4(15) ?
Ni1 O1W H12 . . 117.2(15) ?
H11 O1W H12 . . 106(2) ?
Ni1 O2W H22 . . 116.1(16) ?
Ni1 O2W H21 . . 118.9(15) ?
H22 O2W H21 . . 109(2) ?
Ni1 O3W H32 . . 119.8(15) ?
Ni1 O3W H31 . . 122.3(14) ?
H32 O3W H31 . . 106(2) ?
O3 S1 O1 . . 113.84(6) ?
O3 S1 O2 . . 111.87(6) ?
O1 S1 O2 . . 111.57(6) ?
O3 S1 C1 . . 106.97(6) ?
O1 S1 C1 . . 106.29(6) ?
O2 S1 C1 . . 105.69(6) ?
C4 O6 H6A . . 107.2(16) ?
C7 O4 H4 . . 107.2(15) ?
C2 C1 C6 . . 120.45(12) ?
C2 C1 S1 . . 120.22(10) ?
C6 C1 S1 . . 119.17(10) ?
C5 C6 C1 . . 120.19(12) ?
C5 C6 H6 . . 119.9 ?
C1 C6 H6 . . 119.9 ?
C6 C5 C4 . . 120.03(13) ?
C6 C5 H5 . . 120.0 ?
C4 C5 H5 . . 120.0 ?
O6 C4 C5 . . 117.16(13) ?
O6 C4 C3 . . 123.10(12) ?
C5 C4 C3 . . 119.74(12) ?
C2 C3 C4 . . 119.51(12) ?
C2 C3 C7 . . 121.27(12) ?
C4 C3 C7 . . 119.21(12) ?
O5 C7 O4 . . 122.61(13) ?
O5 C7 C3 . . 121.89(13) ?
O4 C7 C3 . . 115.49(12) ?
C1 C2 C3 . . 120.05(12) ?
C1 C2 H2 . . 120.0 ?
C3 C2 H2 . . 120.0 ?
H42 O4W H41 . . 106(2) ?

loop_
_geom_bond_atom_site_label_1
_geom_bond_atom_site_label_2
_geom_bond_site_symmetry_2
_geom_bond_distance
_geom_bond_publ_flag
Ni1 O1W 2_675 2.0376(10) ?
Ni1 O1W . 2.0376(10) ?
Ni1 O2W 2_675 2.0498(10) ?
Ni1 O2W . 2.0498(10) ?
Ni1 O3W . 2.0526(10) ?
Ni1 O3W 2_675 2.0526(10) ?
O1W H11 . 0.829(9) ?
O1W H12 . 0.832(10) ?
O2W H22 . 0.838(10) ?
O2W H21 . 0.832(9) ?
O3W H32 . 0.833(9) ?
O3W H31 . 0.831(9) ?
S1 O3 . 1.4570(10) ?
S1 O1 . 1.4644(10) ?
S1 O2 . 1.4685(10) ?
S1 C1 . 1.7685(14) ?
O6 C4 . 1.3466(17) ?
O6 H6A . 0.843(10) ?
O5 C7 . 1.2364(17) ?
O4 C7 . 1.3179(18) ?
O4 H4 . 0.839(9) ?
C1 C2 . 1.3821(18) ?
C1 C6 . 1.3996(19) ?
C6 C5 . 1.3816(19) ?
C6 H6 . 0.9500 ?
C5 C4 . 1.4016(19) ?
C5 H5 . 0.9500 ?
C4 C3 . 1.4098(19) ?
C3 C2 . 1.4003(18) ?
C3 C7 . 1.4762(19) ?
C2 H2 . 0.9500 ?
O4W H42 . 0.832(9) ?
O4W H41 . 0.834(10) ?

loop_
_geom_hbond_atom_site_label_D
_geom_hbond_atom_site_label_H
_geom_hbond_atom_site_label_A
_geom_hbond_site_symmetry_A
_geom_hbond_distance_DH
_geom_hbond_distance_HA
_geom_hbond_distance_DA
_geom_hbond_angle_DHA
_geom_hbond_publ_flag
O1W H11 O1 2_676 0.829(9) 1.979(11) 2.7895(14) 165(2) yes
O1W H12 O5 . 0.832(10) 1.924(11) 2.7432(14) 168(2) yes
O2W H22 O2 2_666 0.838(10) 1.944(10) 2.7802(14) 176(2) yes
O2W H21 O3 2_766 0.832(9) 2.020(10) 2.8476(14) 174(2) yes
O3W H32 O4W 2_675 0.833(9) 1.993(10) 2.8208(14) 172(2) yes
O3W H31 O3 2_666 0.831(9) 2.050(10) 2.8790(14) 175(2) yes
O6 H6A O5 . 0.843(10) 1.836(15) 2.5904(16) 148(2) yes
O4 H4 O4W . 0.839(9) 1.833(10) 2.6656(14) 171(2) yes
O4W H42 O2 2_676 0.832(9) 1.910(10) 2.7420(14) 178(2) yes
O4W H41 O1 2_776 0.834(10) 1.988(11) 2.8029(14) 165(2) yes

loop_
_geom_torsion_atom_site_label_1
_geom_torsion_atom_site_label_2
_geom_torsion_atom_site_label_3
_geom_torsion_atom_site_label_4
_geom_torsion_site_symmetry_1
_geom_torsion_site_symmetry_2
_geom_torsion_site_symmetry_3
_geom_torsion_site_symmetry_4
_geom_torsion
_geom_torsion_publ_flag
O3 S1 C1 C2 . . . . -147.25(11) ?
O1 S1 C1 C2 . . . . -25.29(12) ?
O2 S1 C1 C2 . . . . 93.39(11) ?
O3 S1 C1 C6 . . . . 37.34(12) ?
O1 S1 C1 C6 . . . . 159.30(10) ?
O2 S1 C1 C6 . . . . -82.02(11) ?
C2 C1 C6 C5 . . . . -1.6(2) ?
S1 C1 C6 C5 . . . . 173.82(10) ?
C1 C6 C5 C4 . . . . 0.3(2) ?
C6 C5 C4 O6 . . . . -178.94(12) ?
C6 C5 C4 C3 . . . . 1.3(2) ?
O6 C4 C3 C2 . . . . 178.67(12) ?
C5 C4 C3 C2 . . . . -1.56(19) ?
O6 C4 C3 C7 . . . . -2.41(19) ?
C5 C4 C3 C7 . . . . 177.36(12) ?
C2 C3 C7 O5 . . . . -175.12(12) ?
C4 C3 C7 O5 . . . . 5.97(19) ?
C2 C3 C7 O4 . . . . 5.01(18) ?
C4 C3 C7 O4 . . . . -173.89(12) ?
C6 C1 C2 C3 . . . . 1.29(19) ?
S1 C1 C2 C3 . . . . -174.06(10) ?
C4 C3 C2 C1 . . . . 0.28(19) ?
C7 C3 C2 C1 . . . . -178.62(12) ?

_cod_database_fobs_code 2244155
